data_2221343
loop_
_publ_author_name
'Ngaini, Zainab'
'Fadzillah, Siti Muhaini Haris'
'Rahman, Norashikin Irdawaty Abd'
'Hussain, Hasnain'
'Razak, Ibrahim Abdul'
'Fun, Hoong-Kun'

_publ_section_title
;
 (<i>E</i>)-3-(4-Hexyloxyphenyl)-1-(3-hydroxyphenyl)prop-2-en-one
;
_journal_coeditor_code FJ2200
_journal_issue 4
_journal_name_full 'Acta Crystallographica Section E'
_journal_page_first o879
_journal_page_last o880
_journal_paper_doi 10.1107/S1600536809010617
_journal_volume 65
_journal_year 2009
_chemical_formula_iupac 'C21 H24 O3'
_chemical_formula_moiety 'C21 H24 O3'
_chemical_formula_sum 'C21 H24 O3'
_chemical_formula_weight 324.40
_chemical_name_systematic
;
(<i>E</i>)-3-(4-Hexyloxyphenyl)-1-(3-hydroxyphenyl)prop-2-en-one
;
_space_group_IT_number 14
_symmetry_cell_setting monoclinic
_symmetry_space_group_name_Hall '-P 2yn'
_symmetry_space_group_name_H-M 'P 1 21/n 1'
_atom_sites_solution_hydrogens geom
_atom_sites_solution_primary direct
_atom_sites_solution_secondary difmap
_audit_creation_method SHELXL-97
_cell_angle_alpha 90.00
_cell_angle_beta 109.0830(10)
_cell_angle_gamma 90.00
_cell_formula_units_Z 4
_cell_length_a 8.5918(2)
_cell_length_b 17.1320(3)
_cell_length_c 12.4192(2)
_cell_measurement_reflns_used 9979
_cell_measurement_temperature 100
_cell_measurement_theta_max 39.17
_cell_measurement_theta_min 2.78
_cell_volume 1727.58(6)
_computing_cell_refinement 'SAINT (Bruker, 2005)'
_computing_data_collection 'APEX2 (Bruker, 2005)'
_computing_data_reduction 'SAINT (Bruker, 2005)'
_computing_molecular_graphics 'SHELXTL (Sheldrick, 2008)'
_computing_publication_material 'SHELXTL (Sheldrick, 2008) and PLATON (Spek, 2009)'
_computing_structure_refinement 'SHELXTL (Sheldrick, 2008)'
_computing_structure_solution 'SHELXTL (Sheldrick, 2008)'
_diffrn_ambient_temperature 100
_diffrn_measured_fraction_theta_full 0.996
_diffrn_measured_fraction_theta_max 0.996
_diffrn_measurement_device_type 'Bruker APEXII CCD area-detector'
_diffrn_measurement_method '\f and \w'
_diffrn_radiation_monochromator graphite
_diffrn_radiation_source 'sealed tube'
_diffrn_radiation_type MoK\a
_diffrn_radiation_wavelength 0.71073
_diffrn_reflns_av_R_equivalents 0.0255
_diffrn_reflns_av_sigmaI/netI 0.0276
_diffrn_reflns_limit_h_max 13
_diffrn_reflns_limit_h_min -13
_diffrn_reflns_limit_k_max 27
_diffrn_reflns_limit_k_min -22
_diffrn_reflns_limit_l_max 20
_diffrn_reflns_limit_l_min -18
_diffrn_reflns_number 32772
_diffrn_reflns_theta_full 34.99
_diffrn_reflns_theta_max 34.99
_diffrn_reflns_theta_min 2.10
_diffrn_standards_number 0
_exptl_absorpt_coefficient_mu 0.082
_exptl_absorpt_correction_T_max 0.9702
_exptl_absorpt_correction_T_min 0.9589
_exptl_absorpt_correction_type multi-scan
_exptl_absorpt_process_details '(SADABS; Bruker, 2005)'
_exptl_crystal_colour colourless
_exptl_crystal_density_diffrn 1.247
_exptl_crystal_density_method 'not measured'
_exptl_crystal_description block
_exptl_crystal_F_000 696
_exptl_crystal_size_max 0.517
_exptl_crystal_size_mid 0.431
_exptl_crystal_size_min 0.371
_refine_diff_density_max 0.478
_refine_diff_density_min -0.219
_refine_ls_extinction_method none
_refine_ls_goodness_of_fit_ref 1.038
_refine_ls_hydrogen_treatment mixed
_refine_ls_matrix_type full
_refine_ls_number_parameters 222
_refine_ls_number_reflns 7567
_refine_ls_number_restraints 0
_refine_ls_restrained_S_all 1.038
_refine_ls_R_factor_all 0.0618
_refine_ls_R_factor_gt 0.0429
_refine_ls_shift/su_max 0.001
_refine_ls_shift/su_mean 0.000
_refine_ls_structure_factor_coef Fsqd
_refine_ls_weighting_details 'calc w=1/[\s^2^(Fo^2^)+(0.0658P)^2^+0.3447P] where P=(Fo^2^+2Fc^2^)/3'
_refine_ls_weighting_scheme calc
_refine_ls_wR_factor_gt 0.1167
_refine_ls_wR_factor_ref 0.1305
_reflns_number_gt 5739
_reflns_number_total 7567
_reflns_threshold_expression I>2\s(I)
_cod_data_source_file fj2200.cif
_cod_data_source_block I
_cod_depositor_comments
;
The following automatic conversions were performed:
'_symmetry_cell_setting' value 'Monoclinic' changed to 'monoclinic'
according to '/home/saulius/struct/CIF-dictionaries/cif_core.dic'
dictionary named 'cif_core.dic' version 2.4.1 from 2010-06-29.

Automatic conversion script
Id: cif_fix_enum 1527 2010-12-29 10:47:43Z saulius 

The following automatic conversions were performed:

'_symmetry_cell_setting' value 'Monoclinic' changed to 'monoclinic'
according to /home/saulius/struct/CIF-dictionaries/cif_core.dic
dictionary named 'cif_core.dic' version 2.4.1 from 2010-06-29.

Automatic conversion script
Id: cif_fix_values 1715 2011-07-08 13:25:40Z adriana 
;
_cod_original_sg_symbol_H-M 'P 21/n'
_cod_database_code 2221343
_cod_database_fobs_code 2221343

loop_
_symmetry_equiv_pos_as_xyz
'x, y, z'
'-x+1/2, y+1/2, -z+1/2'
'-x, -y, -z'
'x-1/2, -y-1/2, z-1/2'

loop_
_atom_site_type_symbol
_atom_site_label
_atom_site_fract_x
_atom_site_fract_y
_atom_site_fract_z
_atom_site_U_iso_or_equiv
_atom_site_adp_type
_atom_site_calc_flag
_atom_site_refinement_flags
_atom_site_occupancy
_atom_site_disorder_assembly
_atom_site_disorder_group
O O1 -0.67033(8) -0.16211(4) -0.11538(5) 0.02019(13) Uani d . 1 . .
O O2 -0.24091(8) 0.00815(4) 0.14823(5) 0.01889(12) Uani d . 1 . .
O O3 0.57829(7) 0.01121(4) 0.74453(5) 0.01808(12) Uani d . 1 . .
C C1 -0.43937(9) -0.11205(4) 0.03753(6) 0.01426(13) Uani d . 1 . .
H H1A -0.4490 -0.0636 0.0023 0.017 Uiso calc R 1 . .
C C2 -0.54671(10) -0.17174(5) -0.01437(6) 0.01515(14) Uani d . 1 . .
C C3 -0.53013(10) -0.24523(5) 0.03709(7) 0.01738(15) Uani d . 1 . .
H H3A -0.6009 -0.2856 0.0020 0.021 Uiso calc R 1 . .
C C4 -0.40736(10) -0.25769(5) 0.14089(7) 0.01789(15) Uani d . 1 . .
H H4A -0.3966 -0.3066 0.1751 0.021 Uiso calc R 1 . .
C C5 -0.30007(10) -0.19778(5) 0.19442(7) 0.01605(14) Uani d . 1 . .
H H5A -0.2183 -0.2066 0.2639 0.019 Uiso calc R 1 . .
C C6 -0.31644(9) -0.12429(4) 0.14274(6) 0.01352(13) Uani d . 1 . .
C C7 -0.20986(9) -0.05615(5) 0.19509(6) 0.01364(13) Uani d . 1 . .
C C8 -0.06986(10) -0.06665(5) 0.30060(6) 0.01473(13) Uani d . 1 . .
H H8A -0.0520 -0.1146 0.3376 0.018 Uiso calc R 1 . .
C C9 0.03228(10) -0.00634(5) 0.34327(6) 0.01478(14) Uani d . 1 . .
H H9A 0.0084 0.0398 0.3016 0.018 Uiso calc R 1 . .
C C10 0.17496(9) -0.00406(5) 0.44610(6) 0.01412(13) Uani d . 1 . .
C C11 0.22794(10) -0.06753(5) 0.52147(7) 0.01577(14) Uani d . 1 . .
H H11A 0.1714 -0.1147 0.5049 0.019 Uiso calc R 1 . .
C C12 0.36209(10) -0.06102(5) 0.61936(7) 0.01651(14) Uani d . 1 . .
H H12A 0.3952 -0.1036 0.6679 0.020 Uiso calc R 1 . .
C C13 0.44893(9) 0.00985(5) 0.64597(6) 0.01485(14) Uani d . 1 . .
C C14 0.39946(10) 0.07342(5) 0.57204(7) 0.01645(14) Uani d . 1 . .
H H14A 0.4560 0.1205 0.5886 0.020 Uiso calc R 1 . .
C C15 0.26459(10) 0.06536(5) 0.47334(7) 0.01590(14) Uani d . 1 . .
H H15A 0.2331 0.1076 0.4239 0.019 Uiso calc R 1 . .
C C16 0.66971(10) 0.08312(5) 0.77343(7) 0.01598(14) Uani d . 1 . .
H H16A 0.5981 0.1248 0.7818 0.019 Uiso calc R 1 . .
H H16B 0.7137 0.0975 0.7135 0.019 Uiso calc R 1 . .
C C17 0.80851(10) 0.07101(5) 0.88414(7) 0.01625(14) Uani d . 1 . .
H H17A 0.8812 0.0303 0.8742 0.019 Uiso calc R 1 . .
H H17B 0.7636 0.0540 0.9425 0.019 Uiso calc R 1 . .
C C18 0.90687(10) 0.14613(5) 0.92278(7) 0.01651(14) Uani d . 1 . .
H H18A 0.9536 0.1620 0.8649 0.020 Uiso calc R 1 . .
H H18B 0.8326 0.1871 0.9295 0.020 Uiso calc R 1 . .
C C19 1.04510(10) 0.13787(5) 1.03599(7) 0.01726(14) Uani d . 1 . .
H H19A 1.1188 0.0966 1.0296 0.021 Uiso calc R 1 . .
H H19B 0.9984 0.1227 1.0942 0.021 Uiso calc R 1 . .
C C20 1.14369(11) 0.21270(5) 1.07309(8) 0.02270(17) Uani d . 1 . .
H H20A 1.1893 0.2283 1.0145 0.027 Uiso calc R 1 . .
H H20B 1.0704 0.2538 1.0806 0.027 Uiso calc R 1 . .
C C21 1.28308(13) 0.20366(7) 1.18553(9) 0.0326(2) Uani d . 1 . .
H H21A 1.3478 0.2505 1.2015 0.049 Uiso calc R 1 . .
H H21B 1.3514 0.1604 1.1805 0.049 Uiso calc R 1 . .
H H21C 1.2379 0.1943 1.2456 0.049 Uiso calc R 1 . .
H H101 -0.6888(18) -0.1130(9) -0.1279(12) 0.042(4) Uiso d . 1 . .

loop_
_atom_site_aniso_label
_atom_site_aniso_U_11
_atom_site_aniso_U_22
_atom_site_aniso_U_33
_atom_site_aniso_U_12
_atom_site_aniso_U_13
_atom_site_aniso_U_23
O1 0.0200(3) 0.0164(3) 0.0173(3) 0.0002(2) -0.0033(2) -0.0017(2)
O2 0.0204(3) 0.0150(3) 0.0177(3) -0.0006(2) 0.0015(2) 0.0025(2)
O3 0.0152(3) 0.0188(3) 0.0162(3) -0.0034(2) -0.0005(2) -0.0007(2)
C1 0.0138(3) 0.0135(3) 0.0142(3) 0.0008(2) 0.0029(3) 0.0001(2)
C2 0.0138(3) 0.0162(3) 0.0137(3) 0.0009(3) 0.0020(2) -0.0016(2)
C3 0.0171(3) 0.0145(3) 0.0187(3) -0.0014(3) 0.0033(3) -0.0015(3)
C4 0.0192(4) 0.0138(3) 0.0190(3) 0.0003(3) 0.0038(3) 0.0017(3)
C5 0.0165(3) 0.0155(3) 0.0144(3) 0.0008(3) 0.0026(3) 0.0010(3)
C6 0.0125(3) 0.0143(3) 0.0131(3) 0.0005(2) 0.0034(2) -0.0006(2)
C7 0.0129(3) 0.0151(3) 0.0127(3) 0.0001(2) 0.0037(2) -0.0003(2)
C8 0.0134(3) 0.0156(3) 0.0137(3) 0.0003(2) 0.0025(2) 0.0006(2)
C9 0.0136(3) 0.0161(3) 0.0139(3) 0.0004(3) 0.0036(2) -0.0008(2)
C10 0.0128(3) 0.0156(3) 0.0136(3) -0.0009(2) 0.0039(2) -0.0013(2)
C11 0.0146(3) 0.0153(3) 0.0164(3) -0.0019(3) 0.0037(3) -0.0007(3)
C12 0.0155(3) 0.0164(3) 0.0161(3) -0.0008(3) 0.0030(3) 0.0009(3)
C13 0.0123(3) 0.0179(3) 0.0136(3) -0.0004(3) 0.0032(2) -0.0014(2)
C14 0.0157(3) 0.0156(3) 0.0168(3) -0.0025(3) 0.0035(3) -0.0013(3)
C15 0.0160(3) 0.0148(3) 0.0156(3) -0.0006(3) 0.0033(3) 0.0004(3)
C16 0.0135(3) 0.0175(3) 0.0160(3) -0.0021(3) 0.0035(3) -0.0019(3)
C17 0.0133(3) 0.0190(3) 0.0150(3) -0.0011(3) 0.0025(3) -0.0004(3)
C18 0.0143(3) 0.0172(3) 0.0161(3) -0.0003(3) 0.0023(3) -0.0003(3)
C19 0.0152(3) 0.0190(4) 0.0153(3) -0.0007(3) 0.0020(3) -0.0003(3)
C20 0.0204(4) 0.0199(4) 0.0235(4) -0.0004(3) 0.0012(3) -0.0051(3)
C21 0.0271(5) 0.0418(6) 0.0223(4) -0.0072(4) -0.0010(4) -0.0104(4)

loop_
_atom_type_symbol
_atom_type_description
_atom_type_scat_dispersion_real
_atom_type_scat_dispersion_imag
_atom_type_scat_source
C C 0.0033 0.0016 'International Tables Vol C Tables 4.2.6.8 and 6.1.1.4'
H H 0.0000 0.0000 'International Tables Vol C Tables 4.2.6.8 and 6.1.1.4'
O O 0.0106 0.0060 'International Tables Vol C Tables 4.2.6.8 and 6.1.1.4'

loop_
_geom_angle_atom_site_label_1
_geom_angle_atom_site_label_2
_geom_angle_atom_site_label_3
_geom_angle_site_symmetry_1
_geom_angle_site_symmetry_3
_geom_angle
_geom_angle_publ_flag
C2 O1 H101 . . 109.0(10) ?
C13 O3 C16 . . 117.24(6) ?
C2 C1 C6 . . 120.45(7) ?
C2 C1 H1A . . 119.8 ?
C6 C1 H1A . . 119.8 ?
O1 C2 C1 . . 122.56(7) ?
O1 C2 C3 . . 117.51(7) ?
C1 C2 C3 . . 119.92(7) ?
C4 C3 C2 . . 119.70(7) ?
C4 C3 H3A . . 120.1 ?
C2 C3 H3A . . 120.1 ?
C3 C4 C5 . . 120.81(7) ?
C3 C4 H4A . . 119.6 ?
C5 C4 H4A . . 119.6 ?
C4 C5 C6 . . 119.47(7) ?
C4 C5 H5A . . 120.3 ?
C6 C5 H5A . . 120.3 ?
C5 C6 C1 . . 119.63(7) ?
C5 C6 C7 . . 123.22(7) ?
C1 C6 C7 . . 117.14(7) ?
O2 C7 C8 . . 121.13(7) ?
O2 C7 C6 . . 119.01(7) ?
C8 C7 C6 . . 119.86(7) ?
C9 C8 C7 . . 119.62(7) ?
C9 C8 H8A . . 120.2 ?
C7 C8 H8A . . 120.2 ?
C8 C9 C10 . . 128.33(7) ?
C8 C9 H9A . . 115.8 ?
C10 C9 H9A . . 115.8 ?
C15 C10 C11 . . 117.59(7) ?
C15 C10 C9 . . 118.39(7) ?
C11 C10 C9 . . 124.01(7) ?
C12 C11 C10 . . 121.22(7) ?
C12 C11 H11A . . 119.4 ?
C10 C11 H11A . . 119.4 ?
C11 C12 C13 . . 120.19(7) ?
C11 C12 H12A . . 119.9 ?
C13 C12 H12A . . 119.9 ?
O3 C13 C14 . . 124.19(7) ?
O3 C13 C12 . . 116.20(7) ?
C14 C13 C12 . . 119.61(7) ?
C15 C14 C13 . . 119.22(7) ?
C15 C14 H14A . . 120.4 ?
C13 C14 H14A . . 120.4 ?
C14 C15 C10 . . 122.15(7) ?
C14 C15 H15A . . 118.9 ?
C10 C15 H15A . . 118.9 ?
O3 C16 C17 . . 108.23(6) ?
O3 C16 H16A . . 110.1 ?
C17 C16 H16A . . 110.1 ?
O3 C16 H16B . . 110.1 ?
C17 C16 H16B . . 110.1 ?
H16A C16 H16B . . 108.4 ?
C16 C17 C18 . . 111.16(7) ?
C16 C17 H17A . . 109.4 ?
C18 C17 H17A . . 109.4 ?
C16 C17 H17B . . 109.4 ?
C18 C17 H17B . . 109.4 ?
H17A C17 H17B . . 108.0 ?
C19 C18 C17 . . 113.34(7) ?
C19 C18 H18A . . 108.9 ?
C17 C18 H18A . . 108.9 ?
C19 C18 H18B . . 108.9 ?
C17 C18 H18B . . 108.9 ?
H18A C18 H18B . . 107.7 ?
C18 C19 C20 . . 112.97(7) ?
C18 C19 H19A . . 109.0 ?
C20 C19 H19A . . 109.0 ?
C18 C19 H19B . . 109.0 ?
C20 C19 H19B . . 109.0 ?
H19A C19 H19B . . 107.8 ?
C21 C20 C19 . . 112.66(8) ?
C21 C20 H20A . . 109.1 ?
C19 C20 H20A . . 109.1 ?
C21 C20 H20B . . 109.1 ?
C19 C20 H20B . . 109.1 ?
H20A C20 H20B . . 107.8 ?
C20 C21 H21A . . 109.5 ?
C20 C21 H21B . . 109.5 ?
H21A C21 H21B . . 109.5 ?
C20 C21 H21C . . 109.5 ?
H21A C21 H21C . . 109.5 ?
H21B C21 H21C . . 109.5 ?

loop_
_geom_bond_atom_site_label_1
_geom_bond_atom_site_label_2
_geom_bond_site_symmetry_2
_geom_bond_distance
_geom_bond_publ_flag
O1 C2 . 1.3631(9) ?
O1 H101 . 0.861(16) ?
O2 C7 . 1.2336(9) ?
O3 C13 . 1.3581(9) ?
O3 C16 . 1.4419(10) ?
C1 C2 . 1.3867(11) ?
C1 C6 . 1.4016(11) ?
C1 H1A . 0.9300 ?
C2 C3 . 1.3980(11) ?
C3 C4 . 1.3895(11) ?
C3 H3A . 0.9300 ?
C4 C5 . 1.3944(11) ?
C4 H4A . 0.9300 ?
C5 C6 . 1.3993(11) ?
C5 H5A . 0.9300 ?
C6 C7 . 1.4949(11) ?
C7 C8 . 1.4717(11) ?
C8 C9 . 1.3470(11) ?
C8 H8A . 0.9300 ?
C9 C10 . 1.4531(11) ?
C9 H9A . 0.9300 ?
C10 C15 . 1.3971(11) ?
C10 C11 . 1.4096(11) ?
C11 C12 . 1.3794(11) ?
C11 H11A . 0.9300 ?
C12 C13 . 1.4067(11) ?
C12 H12A . 0.9300 ?
C13 C14 . 1.3980(11) ?
C14 C15 . 1.3912(11) ?
C14 H14A . 0.9300 ?
C15 H15A . 0.9300 ?
C16 C17 . 1.5111(11) ?
C16 H16A . 0.9700 ?
C16 H16B . 0.9700 ?
C17 C18 . 1.5282(11) ?
C17 H17A . 0.9700 ?
C17 H17B . 0.9700 ?
C18 C19 . 1.5217(11) ?
C18 H18A . 0.9700 ?
C18 H18B . 0.9700 ?
C19 C20 . 1.5225(12) ?
C19 H19A . 0.9700 ?
C19 H19B . 0.9700 ?
C20 C21 . 1.5214(13) ?
C20 H20A . 0.9700 ?
C20 H20B . 0.9700 ?
C21 H21A . 0.9600 ?
C21 H21B . 0.9600 ?
C21 H21C . 0.9600 ?

loop_
_geom_hbond_atom_site_label_D
_geom_hbond_atom_site_label_H
_geom_hbond_atom_site_label_A
_geom_hbond_site_symmetry_A
_geom_hbond_distance_DH
_geom_hbond_distance_HA
_geom_hbond_distance_DA
_geom_hbond_angle_DHA
_geom_hbond_publ_flag
O1 H101 O2 3_455 0.86(2) 1.89(2) 2.7390(10) 171(2) yes
C16 H16A Cg1 3_556 0.97 2.72 3.5720(10) 146 yes
C20 H20A Cg1 3_656 0.97 2.82 3.6420(10) 143 yes

loop_
_geom_torsion_atom_site_label_1
_geom_torsion_atom_site_label_2
_geom_torsion_atom_site_label_3
_geom_torsion_atom_site_label_4
_geom_torsion_site_symmetry_1
_geom_torsion_site_symmetry_2
_geom_torsion_site_symmetry_3
_geom_torsion_site_symmetry_4
_geom_torsion
_geom_torsion_publ_flag
C6 C1 C2 O1 . . . . 178.55(7) ?
C6 C1 C2 C3 . . . . -1.49(11) ?
O1 C2 C3 C4 . . . . -179.16(7) ?
C1 C2 C3 C4 . . . . 0.88(12) ?
C2 C3 C4 C5 . . . . -0.11(12) ?
C3 C4 C5 C6 . . . . -0.05(12) ?
C4 C5 C6 C1 . . . . -0.54(11) ?
C4 C5 C6 C7 . . . . 178.46(7) ?
C2 C1 C6 C5 . . . . 1.32(11) ?
C2 C1 C6 C7 . . . . -177.75(7) ?
C5 C6 C7 O2 . . . . -174.30(7) ?
C1 C6 C7 O2 . . . . 4.73(10) ?
C5 C6 C7 C8 . . . . 6.05(11) ?
C1 C6 C7 C8 . . . . -174.92(7) ?
O2 C7 C8 C9 . . . . -4.05(11) ?
C6 C7 C8 C9 . . . . 175.59(7) ?
C7 C8 C9 C10 . . . . 179.11(7) ?
C8 C9 C10 C15 . . . . 179.34(8) ?
C8 C9 C10 C11 . . . . -1.52(13) ?
C15 C10 C11 C12 . . . . 0.84(11) ?
C9 C10 C11 C12 . . . . -178.31(7) ?
C10 C11 C12 C13 . . . . 0.14(12) ?
C16 O3 C13 C14 . . . . -0.26(11) ?
C16 O3 C13 C12 . . . . 179.73(7) ?
C11 C12 C13 O3 . . . . 179.37(7) ?
C11 C12 C13 C14 . . . . -0.64(12) ?
O3 C13 C14 C15 . . . . -179.87(7) ?
C12 C13 C14 C15 . . . . 0.13(12) ?
C13 C14 C15 C10 . . . . 0.89(12) ?
C11 C10 C15 C14 . . . . -1.37(11) ?
C9 C10 C15 C14 . . . . 177.83(7) ?
C13 O3 C16 C17 . . . . -178.97(6) ?
O3 C16 C17 C18 . . . . -177.65(6) ?
C16 C17 C18 C19 . . . . 178.18(6) ?
C17 C18 C19 C20 . . . . 179.31(7) ?
C18 C19 C20 C21 . . . . -179.22(8) ?

loop_
_cod_related_entry_id
_cod_related_entry_database
_cod_related_entry_code
1 ChemSpider 24742029
